data_2208196
loop_
_publ_author_name
'Salloum, D.'
'Gougeon, P.'
'Potel, M.'

_publ_section_title
;
Na~2.54~Cs~1.14~Mo~9~S~11~, a quaternary reduced molybdenum sulfide containing
Mo~9~ clusters.
;
_journal_coeditor_code WM6131
_journal_issue 2
_journal_name_full 'Acta Crystallographica, Section E'
_journal_page_first 35
_journal_page_last i37
_journal_paper_doi 10.1107/S1600536806002984
_journal_volume 62
_journal_year 2006
_chemical_formula_iupac 'Na2.54 Cs1.14 Mo9 S11'
_chemical_formula_structural 'Na2.54 Cs1.14 Mo9 S11'
_chemical_formula_sum 'Cs1.14 Mo9 Na2.54 S11'
_chemical_formula_weight 1425.92
_chemical_name_systematic
;
Sodium caesium nonamolybdenum undecasulfide
;
_space_group_IT_number 176
_space_group_name_Hall '-P 6c'
_space_group_name_H-M_alt 'P 63/m'
_symmetry_cell_setting hexagonal
_symmetry_space_group_name_Hall '-P 6c'
_symmetry_space_group_name_H-M 'P 63/m'
_atom_sites_solution_primary isomor
_atom_sites_solution_secondary difmap
_audit_creation_method SHELXL-97
_cell_angle_alpha 90.00
_cell_angle_beta 90.00
_cell_angle_gamma 120.00
_cell_formula_units_Z 2
_cell_length_a 9.8888(2)
_cell_length_b 9.8888(2)
_cell_length_c 11.6398(3)
_cell_measurement_reflns_used 17022
_cell_measurement_temperature 293(2)
_cell_measurement_theta_max 39.12
_cell_measurement_theta_min 2.04
_cell_volume 985.74(4)
_computing_cell_refinement COLLECT
_computing_data_collection 'COLLECT (Nonius, 1998)'
_computing_data_reduction 'EvalCCD (Duisenberg, 1998)'
_computing_molecular_graphics 'DIAMOND (Bergerhoff, 1996)'
_computing_publication_material SHELXL97
_computing_structure_refinement 'SHELXL97 (Sheldrick, 1997)'
_computing_structure_solution 'coordinates taken from an isostructural compound'
_diffrn_ambient_temperature 293(2)
_diffrn_measured_fraction_theta_full 0.999
_diffrn_measured_fraction_theta_max 0.999
_diffrn_measurement_device_type 'Nonius KappaCCD'
_diffrn_measurement_method '\f and \w'
_diffrn_radiation_monochromator graphite
_diffrn_radiation_source 'fine-focus sealed tube'
_diffrn_radiation_type MoK\a
_diffrn_radiation_wavelength 0.71069
_diffrn_reflns_av_R_equivalents 0.0394
_diffrn_reflns_av_sigmaI/netI 0.0231
_diffrn_reflns_limit_h_max 17
_diffrn_reflns_limit_h_min -14
_diffrn_reflns_limit_k_max 17
_diffrn_reflns_limit_k_min -16
_diffrn_reflns_limit_l_max 20
_diffrn_reflns_limit_l_min -21
_diffrn_reflns_number 20415
_diffrn_reflns_theta_full 39.95
_diffrn_reflns_theta_max 39.95
_diffrn_reflns_theta_min 2.95
_diffrn_standards_decay_% 0
_diffrn_standards_number 0
_exptl_absorpt_coefficient_mu 8.802
_exptl_absorpt_correction_T_max 0.6780
_exptl_absorpt_correction_T_min 0.5617
_exptl_absorpt_correction_type analytical
_exptl_absorpt_process_details '(de Meulenaar & Tompa, 1965)'
_exptl_crystal_colour black
_exptl_crystal_density_diffrn 4.804
_exptl_crystal_density_method 'not measured'
_exptl_crystal_description 'truncated octahedron'
_exptl_crystal_F_000 1289
_exptl_crystal_size_max 0.114
_exptl_crystal_size_mid 0.090
_exptl_crystal_size_min 0.080
_refine_diff_density_max 2.835
_refine_diff_density_min -2.101
_refine_ls_extinction_coef 0.00082(11)
_refine_ls_extinction_expression Fc^*^=kFc[1+0.001xFc^2^\l^3^/sin(2\q)]^-1/4^
_refine_ls_extinction_method SHELXL97
_refine_ls_goodness_of_fit_ref 1.155
_refine_ls_matrix_type full
_refine_ls_number_parameters 50
_refine_ls_number_reflns 2112
_refine_ls_number_restraints 0
_refine_ls_restrained_S_all 1.155
_refine_ls_R_factor_all 0.0498
_refine_ls_R_factor_gt 0.0288
_refine_ls_shift/su_max 0.000
_refine_ls_shift/su_mean 0.000
_refine_ls_structure_factor_coef Fsqd
_refine_ls_weighting_details 'w=1/[\s^2^(Fo^2^)+(0.0145P)^2^+6.9989P] where P=(Fo^2^+2Fc^2^)/3'
_refine_ls_weighting_scheme calc
_refine_ls_wR_factor_gt 0.0611
_refine_ls_wR_factor_ref 0.0665
_reflns_number_gt 1618
_reflns_number_total 2112
_reflns_threshold_expression I>2\s(I)
_cod_data_source_file wm6131.cif
_cod_database_code 2208196

loop_
_symmetry_equiv_pos_as_xyz
'x, y, z'
'-x, -y, z+1/2'
'-y, x-y, z'
'-x+y, -x, z'
'x-y, x, z+1/2'
'y, -x+y, z+1/2'
'-x, -y, -z'
'x, y, -z-1/2'
'y, -x+y, -z'
'x-y, x, -z'
'-x+y, -x, -z-1/2'
'-y, x-y, -z-1/2'

loop_
_atom_site_label
_atom_site_fract_x
_atom_site_fract_y
_atom_site_fract_z
_atom_site_U_iso_or_equiv
_atom_site_adp_type
_atom_site_calc_flag
_atom_site_refinement_flags
_atom_site_occupancy
_atom_site_type_symbol
Mo1 0.51974(3) 0.34462(3) -0.06086(2) 0.00738(6) Uani d . 1 Mo
Mo2 0.50528(4) 0.18070(4) -0.2500 0.00721(7) Uani d S 1 Mo
S1 0.36432(9) 0.05329(9) -0.06686(7) 0.00963(12) Uani d . 1 S
S2 0.65178(13) 0.03935(13) -0.2500 0.01112(18) Uani d S 1 S
S3 0.6667 0.3333 0.10097(11) 0.0120(2) Uani d S 1 S
Na 0.4276(3) 0.2611(3) 0.2500 0.0180(7) Uani d SP 0.845(11) Na
Cs1 0.0000 0.0000 0.0000 0.085(4) Uani d SP 0.57(3) Cs
Cs2 0.0000 0.0000 -0.109(7) 0.32(3) Uani d SP 0.284(18) Cs

loop_
_atom_site_aniso_label
_atom_site_aniso_U_11
_atom_site_aniso_U_22
_atom_site_aniso_U_33
_atom_site_aniso_U_12
_atom_site_aniso_U_13
_atom_site_aniso_U_23
Mo1 0.00844(10) 0.00828(10) 0.00544(9) 0.00419(8) 0.00035(7) -0.00009(7)
Mo2 0.00816(13) 0.00810(13) 0.00512(12) 0.00388(11) 0.000 0.000
S1 0.0103(3) 0.0090(3) 0.0086(3) 0.0041(2) 0.0012(2) 0.0016(2)
S2 0.0141(4) 0.0101(4) 0.0105(4) 0.0070(4) 0.000 0.000
S3 0.0147(3) 0.0147(3) 0.0065(5) 0.00737(16) 0.000 0.000
Na 0.0221(14) 0.0177(13) 0.0196(13) 0.0140(11) 0.000 0.000
Cs1 0.0129(10) 0.0129(10) 0.230(9) 0.0065(5) 0.000 0.000
Cs2 0.048(2) 0.048(2) 0.87(10) 0.0241(11) 0.000 0.000

loop_
_atom_type_symbol
_atom_type_description
_atom_type_scat_dispersion_real
_atom_type_scat_dispersion_imag
_atom_type_scat_source
Na Na 0.0362 0.0249 'International Tables Vol C Tables 4.2.6.8 and 6.1.1.4'
S S 0.1246 0.1234 'International Tables Vol C Tables 4.2.6.8 and 6.1.1.4'
Mo Mo -1.6832 0.6857 'International Tables Vol C Tables 4.2.6.8 and 6.1.1.4'
Cs Cs -0.3680 2.1192 'International Tables Vol C Tables 4.2.6.8 and 6.1.1.4'

loop_
_geom_angle_atom_site_label_1
_geom_angle_atom_site_label_2
_geom_angle_atom_site_label_3
_geom_angle_site_symmetry_1
_geom_angle_site_symmetry_3
_geom_angle
S3 Mo1 S1 . . 90.34(2)
S3 Mo1 S1 . 4_665 90.18(2)
S1 Mo1 S1 . 4_665 175.50(3)
S3 Mo1 S2 . 4_665 172.18(3)
S1 Mo1 S2 . 4_665 88.17(3)
S1 Mo1 S2 4_665 4_665 90.71(3)
S3 Mo1 Mo1 . 4_665 57.175(17)
S1 Mo1 Mo1 . 4_665 118.54(2)
S1 Mo1 Mo1 4_665 4_665 58.31(2)
S2 Mo1 Mo1 4_665 4_665 117.18(2)
S3 Mo1 Mo1 . 3_655 57.175(17)
S1 Mo1 Mo1 . 3_655 58.56(2)
S1 Mo1 Mo1 4_665 3_655 118.28(2)
S2 Mo1 Mo1 4_665 3_655 115.83(2)
Mo1 Mo1 Mo1 4_665 3_655 60.0
S3 Mo1 S1 . 10 94.31(3)
S1 Mo1 S1 . 10 92.76(3)
S1 Mo1 S1 4_665 10 91.65(2)
S2 Mo1 S1 4_665 10 93.43(3)
Mo1 Mo1 S1 4_665 10 135.106(19)
Mo1 Mo1 S1 3_655 10 136.046(19)
S3 Mo1 Mo2 . 4_665 118.40(2)
S1 Mo1 Mo2 . 4_665 117.98(2)
S1 Mo1 Mo2 4_665 4_665 58.003(19)
S2 Mo1 Mo2 4_665 4_665 56.08(2)
Mo1 Mo1 Mo2 4_665 4_665 61.250(10)
Mo1 Mo1 Mo2 3_655 4_665 91.051(9)
S1 Mo1 Mo2 10 4_665 132.89(2)
S3 Mo1 Mo2 . . 117.49(2)
S1 Mo1 Mo2 . . 57.751(19)
S1 Mo1 Mo2 4_665 . 118.19(2)
S2 Mo1 Mo2 4_665 . 55.53(2)
Mo1 Mo1 Mo2 4_665 . 90.522(9)
Mo1 Mo1 Mo2 3_655 . 60.337(10)
S1 Mo1 Mo2 10 . 134.35(2)
Mo2 Mo1 Mo2 4_665 . 60.228(14)
S2 Mo2 S2 4_665 . 173.65(3)
S2 Mo2 S1 4_665 8 90.40(2)
S2 Mo2 S1 . 8 92.96(2)
S2 Mo2 S1 4_665 . 90.40(2)
S2 Mo2 S1 . . 92.96(2)
S1 Mo2 S1 8 . 116.00(4)
S2 Mo2 Mo1 4_665 3_655 118.018(14)
S2 Mo2 Mo1 . 3_655 59.877(12)
S1 Mo2 Mo1 8 3_655 149.68(2)
S1 Mo2 Mo1 . 3_655 57.675(18)
S2 Mo2 Mo1 4_665 12_655 118.018(14)
S2 Mo2 Mo1 . 12_655 59.877(12)
S1 Mo2 Mo1 8 12_655 57.675(18)
S1 Mo2 Mo1 . 12_655 149.68(2)
Mo1 Mo2 Mo1 3_655 12_655 111.016(16)
S2 Mo2 Mo2 4_665 3_655 117.00(3)
S2 Mo2 Mo2 . 3_655 56.64(3)
S1 Mo2 Mo2 8 3_655 117.96(2)
S1 Mo2 Mo2 . 3_655 117.96(2)
Mo1 Mo2 Mo2 3_655 3_655 60.325(11)
Mo1 Mo2 Mo2 12_655 3_655 60.325(11)
S2 Mo2 Mo2 4_665 4_665 57.00(3)
S2 Mo2 Mo2 . 4_665 116.64(3)
S1 Mo2 Mo2 8 4_665 116.63(2)
S1 Mo2 Mo2 . 4_665 116.63(2)
Mo1 Mo2 Mo2 3_655 4_665 89.459(9)
Mo1 Mo2 Mo2 12_655 4_665 89.459(9)
Mo2 Mo2 Mo2 3_655 4_665 60.0
S2 Mo2 Mo1 4_665 . 59.643(12)
S2 Mo2 Mo1 . . 118.133(14)
S1 Mo2 Mo1 8 . 147.52(2)
S1 Mo2 Mo1 . . 57.184(18)
Mo1 Mo2 Mo1 3_655 . 58.413(10)
Mo1 Mo2 Mo1 12_655 . 145.365(16)
Mo2 Mo2 Mo1 3_655 . 88.958(9)
Mo2 Mo2 Mo1 4_665 . 59.446(10)
S2 Mo2 Mo1 4_665 8 59.643(12)
S2 Mo2 Mo1 . 8 118.133(14)
S1 Mo2 Mo1 8 8 57.184(18)
S1 Mo2 Mo1 . 8 147.52(2)
Mo1 Mo2 Mo1 3_655 8 145.365(16)
Mo1 Mo2 Mo1 12_655 8 58.413(10)
Mo2 Mo2 Mo1 3_655 8 88.958(9)
Mo2 Mo2 Mo1 4_665 8 59.446(10)
Mo1 Mo2 Mo1 . 8 109.551(16)
S2 Mo2 Na 4_665 9 112.55(6)
S2 Mo2 Na . 9 73.80(6)
S1 Mo2 Na 8 9 60.53(2)
S1 Mo2 Na . 9 60.53(2)
Mo1 Mo2 Na 3_655 9 96.43(3)
Mo1 Mo2 Na 12_655 9 96.43(3)
Mo2 Mo2 Na 3_655 9 130.44(6)
Mo2 Mo2 Na 4_665 9 169.56(6)
Mo1 Mo2 Na . 9 116.78(2)
Mo1 Mo2 Na 8 9 116.78(2)
Mo1 S1 Mo1 . 3_655 63.13(2)
Mo1 S1 Mo2 . . 65.07(2)
Mo1 S1 Mo2 3_655 . 64.32(2)
Mo1 S1 Mo1 . 9 135.54(3)
Mo1 S1 Mo1 3_655 9 88.35(2)
Mo2 S1 Mo1 . 9 133.99(3)
Mo1 S1 Na . 9 132.93(5)
Mo1 S1 Na 3_655 9 105.99(6)
Mo2 S1 Na . 9 69.19(4)
Mo1 S1 Na 9 9 85.58(5)
Mo1 S1 Cs2 . . 100.12(2)
Mo1 S1 Cs2 3_655 . 162.0(5)
Mo2 S1 Cs2 . . 103.6(13)
Mo1 S1 Cs2 9 . 109.3(8)
Na S1 Cs2 9 . 80.0(10)
Mo1 S1 Cs1 . . 99.37(2)
Mo1 S1 Cs1 3_655 . 157.81(3)
Mo2 S1 Cs1 . . 122.78(3)
Mo1 S1 Cs1 9 . 96.76(2)
Na S1 Cs1 9 . 95.95(6)
Mo1 S1 Cs2 . 7 97.69(12)
Mo1 S1 Cs2 3_655 7 143.5(9)
Mo2 S1 Cs2 . 7 138.4(9)
Mo1 S1 Cs2 9 7 85.5(6)
Na S1 Cs2 9 7 109.4(8)
Mo2 S2 Mo2 3_655 . 66.35(3)
Mo2 S2 Mo1 3_655 3_655 64.83(2)
Mo2 S2 Mo1 . 3_655 64.04(2)
Mo2 S2 Mo1 3_655 12_655 64.83(2)
Mo2 S2 Mo1 . 12_655 64.04(2)
Mo1 S2 Mo1 3_655 12_655 117.91(4)
Mo2 S2 Na 3_655 7_655 159.02(8)
Mo2 S2 Na . 7_655 134.63(8)
Mo1 S2 Na 3_655 7_655 120.10(2)
Mo1 S2 Na 12_655 7_655 120.10(2)
Mo2 S2 Na 3_655 9 127.55(6)
Mo2 S2 Na . 9 61.20(5)
Mo1 S2 Na 3_655 9 91.61(4)
Mo1 S2 Na 12_655 9 91.61(4)
Na S2 Na 7_655 9 73.43(11)
Mo2 S2 Cs2 3_655 1_655 89.57(3)
Mo2 S2 Cs2 . 1_655 146.4(7)
Mo1 S2 Cs2 3_655 1_655 84.9(10)
Mo1 S2 Cs2 12_655 1_655 127.9(9)
Na S2 Cs2 7_655 1_655 71.36(18)
Na S2 Cs2 9 1_655 136.7(5)
Mo2 S2 Cs2 3_655 8_655 89.57(3)
Mo2 S2 Cs2 . 8_655 146.4(7)
Mo1 S2 Cs2 3_655 8_655 127.9(9)
Mo1 S2 Cs2 12_655 8_655 84.9(10)
Na S2 Cs2 7_655 8_655 71.36(18)
Na S2 Cs2 9 8_655 136.7(5)
Cs2 S2 Cs2 1_655 8_655 48(2)
Mo1 S3 Mo1 3_655 4_665 65.65(3)
Mo1 S3 Mo1 3_655 . 65.65(3)
Mo1 S3 Mo1 4_665 . 65.65(3)
Mo1 S3 Na 3_655 3_655 92.62(4)
Mo1 S3 Na 4_665 3_655 125.01(5)
Mo1 S3 Na . 3_655 150.54(5)
Mo1 S3 Na 3_655 4_665 150.54(5)
Mo1 S3 Na 4_665 4_665 92.62(4)
Mo1 S3 Na . 4_665 125.01(5)
Na S3 Na 3_655 4_665 83.77(6)
Mo1 S3 Na 3_655 . 125.01(5)
Mo1 S3 Na 4_665 . 150.54(5)
Mo1 S3 Na . . 92.62(4)
Na S3 Na 3_655 . 83.77(6)
Na S3 Na 4_665 . 83.77(6)
S2 Na S3 7_655 8_556 91.48(7)
S2 Na S3 7_655 . 91.48(7)
S3 Na S3 8_556 . 79.12(9)
S2 Na S1 7_655 5 116.97(7)
S3 Na S1 8_556 5 83.28(4)
S3 Na S1 . 5 146.86(11)
S2 Na S1 7_655 10 116.97(7)
S3 Na S1 8_556 10 146.86(11)
S3 Na S1 . 10 83.28(4)
S1 Na S1 5 10 97.06(8)
S2 Na Mo2 7_655 10 148.43(11)
S3 Na Mo2 8_556 10 112.42(7)
S3 Na Mo2 . 10 112.42(7)
S1 Na Mo2 5 10 50.28(4)
S1 Na Mo2 10 10 50.28(4)
S2 Na S2 7_655 10 166.57(11)
S3 Na S2 8_556 10 78.22(7)
S3 Na S2 . 10 78.22(7)
S1 Na S2 5 10 70.80(6)
S1 Na S2 10 10 70.80(6)
Mo2 Na S2 10 10 45.00(4)
S2 Na Na 7_655 4_665 121.92(9)
S3 Na Na 8_556 4_665 48.11(3)
S3 Na Na . 4_665 48.11(3)
S1 Na Na 5 4_665 99.78(9)
S1 Na Na 10 4_665 99.78(9)
Mo2 Na Na 10 4_665 89.65(11)
S2 Na Na 10 4_665 44.64(8)
S2 Na Na 7_655 3_655 61.92(9)
S3 Na Na 8_556 3_655 48.11(3)
S3 Na Na . 3_655 48.11(3)
S1 Na Na 5 3_655 129.74(4)
S1 Na Na 10 3_655 129.74(4)
Mo2 Na Na 10 3_655 149.65(11)
S2 Na Na 10 3_655 104.64(8)
Na Na Na 4_665 3_655 60.0
S2 Na Cs2 7_655 7 69.94(19)
S3 Na Cs2 8_556 7 157.0(8)
S3 Na Cs2 . 7 113.7(11)
S1 Na Cs2 5 7 92.9(9)
S1 Na Cs2 10 7 56.1(8)
Mo2 Na Cs2 10 7 81.31(10)
S2 Na Cs2 10 7 122.0(3)
Na Na Cs2 4_665 7 154.2(10)
Na Na Cs2 3_655 7 125.9(4)
S2 Na Cs2 7_655 2 69.94(19)
S3 Na Cs2 8_556 2 113.7(11)
S3 Na Cs2 . 2 157.0(8)
S1 Na Cs2 5 2 56.1(8)
S1 Na Cs2 10 2 92.9(9)
Mo2 Na Cs2 10 2 81.31(10)
S2 Na Cs2 10 2 122.0(3)
Na Na Cs2 4_665 2 154.2(10)
Na Na Cs2 3_655 2 125.9(4)
Cs2 Na Cs2 7 2 48(2)
S2 Na Cs1 7_655 . 72.85(5)
S3 Na Cs1 8_556 . 164.32(8)
S3 Na Cs1 . . 100.03(3)
S1 Na Cs1 5 . 104.25(7)
S1 Na Cs1 10 . 47.04(4)
Mo2 Na Cs1 10 . 82.53(5)
S2 Na Cs1 10 . 117.12(5)
Na Na Cs1 4_665 . 140.69(4)
Na Na Cs1 3_655 . 120.23(7)
Cs2 Na Cs1 7 . 14.3(11)
Cs2 Na Cs1 2 . 62.2(11)
Cs2 Cs1 Cs2 7 . 180.000(3)
Cs2 Cs1 S1 7 10 76.997(13)
Cs2 Cs1 S1 . 10 103.003(13)
Cs2 Cs1 S1 7 4 103.003(13)
Cs2 Cs1 S1 . 4 76.997(13)
S1 Cs1 S1 10 4 180.00(2)
Cs2 Cs1 S1 7 . 103.003(13)
Cs2 Cs1 S1 . . 76.997(13)
S1 Cs1 S1 10 . 64.909(9)
S1 Cs1 S1 4 . 115.091(9)
Cs2 Cs1 S1 7 9 76.997(13)
Cs2 Cs1 S1 . 9 103.003(13)
S1 Cs1 S1 10 9 115.091(9)
S1 Cs1 S1 4 9 64.909(9)
S1 Cs1 S1 . 9 64.909(9)
Cs2 Cs1 S1 7 7 76.997(13)
Cs2 Cs1 S1 . 7 103.003(13)
S1 Cs1 S1 10 7 115.091(9)
S1 Cs1 S1 4 7 64.909(9)
S1 Cs1 S1 . 7 180.00(2)
S1 Cs1 S1 9 7 115.091(9)
Cs2 Cs1 S1 7 3 103.003(13)
Cs2 Cs1 S1 . 3 76.997(13)
S1 Cs1 S1 10 3 64.909(9)
S1 Cs1 S1 4 3 115.091(9)
S1 Cs1 S1 . 3 115.091(9)
S1 Cs1 S1 9 3 180.00(2)
S1 Cs1 S1 7 3 64.909(9)
Cs2 Cs1 Cs2 7 8 180.000(3)
Cs2 Cs1 Cs2 . 8 0.000(3)
S1 Cs1 Cs2 10 8 103.003(13)
S1 Cs1 Cs2 4 8 76.997(13)
S1 Cs1 Cs2 . 8 76.997(13)
S1 Cs1 Cs2 9 8 103.003(13)
S1 Cs1 Cs2 7 8 103.003(13)
S1 Cs1 Cs2 3 8 76.997(13)
Cs2 Cs1 Cs2 7 2 0.000(3)
Cs2 Cs1 Cs2 . 2 180.000(3)
S1 Cs1 Cs2 10 2 76.997(13)
S1 Cs1 Cs2 4 2 103.003(13)
S1 Cs1 Cs2 . 2 103.003(13)
S1 Cs1 Cs2 9 2 76.997(13)
S1 Cs1 Cs2 7 2 76.997(13)
S1 Cs1 Cs2 3 2 103.003(13)
Cs2 Cs1 Cs2 8 2 180.000(3)
Cs2 Cs1 Na 7 . 51.75(2)
Cs2 Cs1 Na . . 128.25(2)
S1 Cs1 Na 10 . 37.01(3)
S1 Cs1 Na 4 . 142.99(3)
S1 Cs1 Na . . 58.21(3)
S1 Cs1 Na 9 . 81.60(3)
S1 Cs1 Na 7 . 121.79(3)
S1 Cs1 Na 3 . 98.40(3)
Cs2 Cs1 Na 8 . 128.25(2)
Cs2 Cs1 Na 2 . 51.75(2)
Cs2 Cs1 Na 7 7 128.25(2)
Cs2 Cs1 Na . 7 51.75(2)
S1 Cs1 Na 10 7 142.99(3)
S1 Cs1 Na 4 7 37.01(3)
S1 Cs1 Na . 7 121.79(3)
S1 Cs1 Na 9 7 98.40(3)
S1 Cs1 Na 7 7 58.21(3)
S1 Cs1 Na 3 7 81.60(3)
Cs2 Cs1 Na 8 7 51.75(2)
Cs2 Cs1 Na 2 7 128.25(2)
Na Cs1 Na . 7 180.00(6)
Cs1 Cs2 Cs2 . 7 0.0000(10)
Cs1 Cs2 Cs2 . 8 180.000(4)
Cs2 Cs2 Cs2 7 8 180.000(4)
Cs1 Cs2 S1 . 4 81.7(14)
Cs2 Cs2 S1 7 4 81.7(14)
Cs2 Cs2 S1 8 4 98.3(14)
Cs1 Cs2 S1 . . 81.7(14)
Cs2 Cs2 S1 7 . 81.7(14)
Cs2 Cs2 S1 8 . 98.3(14)
S1 Cs2 S1 4 . 118.0(7)
Cs1 Cs2 S1 . 3 81.7(14)
Cs2 Cs2 S1 7 3 81.7(14)
Cs2 Cs2 S1 8 3 98.3(14)
S1 Cs2 S1 4 3 118.0(7)
S1 Cs2 S1 . 3 118.0(7)
Cs1 Cs2 S1 . 10 58.7(11)
Cs2 Cs2 S1 7 10 58.7(11)
Cs2 Cs2 S1 8 10 121.3(11)
S1 Cs2 S1 4 10 140(2)
S1 Cs2 S1 . 10 60.2(6)
S1 Cs2 S1 3 10 60.2(6)
Cs1 Cs2 S1 . 9 58.7(11)
Cs2 Cs2 S1 7 9 58.7(11)
Cs2 Cs2 S1 8 9 121.3(11)
S1 Cs2 S1 4 9 60.2(6)
S1 Cs2 S1 . 9 60.2(6)
S1 Cs2 S1 3 9 140(2)
S1 Cs2 S1 10 9 95.5(14)
Cs1 Cs2 S1 . 7 58.7(11)
Cs2 Cs2 S1 7 7 58.7(11)
Cs2 Cs2 S1 8 7 121.3(11)
S1 Cs2 S1 4 7 60.2(6)
S1 Cs2 S1 . 7 140(2)
S1 Cs2 S1 3 7 60.2(6)
S1 Cs2 S1 10 7 95.5(14)
S1 Cs2 S1 9 7 95.5(14)
Cs1 Cs2 S2 . 3_545 114.2(11)
Cs2 Cs2 S2 7 3_545 114.2(11)
Cs2 Cs2 S2 8 3_545 65.8(11)
S1 Cs2 S2 4 3_545 56.1(3)
S1 Cs2 S2 . 3_545 78.2(4)
S1 Cs2 S2 3 3_545 160(2)
S1 Cs2 S2 10 3_545 138.2(3)
S1 Cs2 S2 9 3_545 56.86(6)
S1 Cs2 S2 7 3_545 116.1(2)
Cs1 Cs2 S2 . 4_665 114.2(11)
Cs2 Cs2 S2 7 4_665 114.2(11)
Cs2 Cs2 S2 8 4_665 65.8(11)
S1 Cs2 S2 4 4_665 160(2)
S1 Cs2 S2 . 4_665 56.1(3)
S1 Cs2 S2 3 4_665 78.2(4)
S1 Cs2 S2 10 4_665 56.86(6)
S1 Cs2 S2 9 4_665 116.1(2)
S1 Cs2 S2 7 4_665 138.2(3)
S2 Cs2 S2 3_545 4_665 104.3(13)
Cs1 Cs2 S2 . 1_455 114.2(11)
Cs2 Cs2 S2 7 1_455 114.2(11)
Cs2 Cs2 S2 8 1_455 65.8(11)
S1 Cs2 S2 4 1_455 78.2(4)
S1 Cs2 S2 . 1_455 160(2)
S1 Cs2 S2 3 1_455 56.1(3)
S1 Cs2 S2 10 1_455 116.1(2)
S1 Cs2 S2 9 1_455 138.2(3)
S1 Cs2 S2 7 1_455 56.86(6)
S2 Cs2 S2 3_545 1_455 104.3(13)
S2 Cs2 S2 4_665 1_455 104.3(13)

loop_
_geom_bond_atom_site_label_1
_geom_bond_atom_site_label_2
_geom_bond_site_symmetry_2
_geom_bond_distance
_geom_bond_publ_flag
Mo1 S3 . 2.4153(11) y
Mo1 S1 . 2.4978(8) y
Mo1 S1 4_665 2.5046(8) y
Mo1 S2 4_665 2.5696(6) y
Mo1 Mo1 4_665 2.6186(4) y
Mo1 Mo1 3_655 2.6186(4) ?
Mo1 S1 10 2.6286(8) y
Mo1 Mo2 4_665 2.6712(3) y
Mo1 Mo2 . 2.6951(3) y
Mo2 S2 4_665 2.4551(12) y
Mo2 S2 . 2.4652(12) y
Mo2 S1 8 2.5136(8) y
Mo2 S1 . 2.5136(8) y
Mo2 Mo1 3_655 2.6712(3) ?
Mo2 Mo1 12_655 2.6712(3) ?
Mo2 Mo2 3_655 2.6925(6) y
Mo2 Mo2 4_665 2.6925(6) ?
Mo2 Mo1 8 2.6951(3) ?
Mo2 Na 9 3.055(3) ?
S1 Mo1 3_655 2.5046(8) ?
S1 Mo1 9 2.6286(8) ?
S1 Na 9 2.8450(19) ?
S1 Cs2 . 3.406(12) ?
S1 Cs1 . 3.4590(8) ?
S1 Cs2 7 3.94(4) ?
S2 Mo2 3_655 2.4551(12) ?
S2 Mo1 3_655 2.5696(6) ?
S2 Mo1 12_655 2.5696(6) ?
S2 Na 7_655 2.666(3) ?
S2 Na 9 3.348(3) ?
S2 Cs2 1_655 4.01(3) ?
S2 Cs2 8_655 4.01(3) ?
S3 Mo1 3_655 2.4153(11) ?
S3 Mo1 4_665 2.4153(11) ?
S3 Na 3_655 2.724(2) ?
S3 Na 4_665 2.724(2) ?
S3 Na . 2.724(2) ?
Na S2 7_655 2.666(3) y
Na S3 8_556 2.724(2) y
Na S1 5 2.8450(19) y
Na S1 10 2.8450(19) ?
Na Mo2 10 3.055(3) ?
Na S2 10 3.348(3) ?
Na Na 4_665 3.637(5) ?
Na Na 3_655 3.637(5) ?
Na Cs2 7 4.04(3) ?
Na Cs2 2 4.04(3) ?
Na Cs1 . 4.701(2) ?
Cs1 Cs2 7 1.27(8) ?
Cs1 Cs2 . 1.27(8) ?
Cs1 S1 10 3.4590(8) y
Cs1 S1 4 3.4590(8) ?
Cs1 S1 9 3.4590(8) ?
Cs1 S1 7 3.4590(8) ?
Cs1 S1 3 3.4590(8) ?
Cs1 Cs2 8 4.55(8) ?
Cs1 Cs2 2 4.55(8) ?
Cs1 Na 7 4.701(2) ?
Cs2 Cs2 7 2.53(17) ?
Cs2 Cs2 8 3.29(17) ?
Cs2 S1 4 3.406(12) y
Cs2 S1 3 3.406(12) ?
Cs2 S1 10 3.94(4) y
Cs2 S1 9 3.94(4) ?
Cs2 S1 7 3.94(4) ?
Cs2 S2 3_545 4.01(3) y
Cs2 S2 4_665 4.01(3) ?
Cs2 S2 1_455 4.01(3) ?
